data_2229025
loop_
_publ_author_name
'\"Ozdemir Tari, Gonca'
'I\,s\?ik, \,Samil'
'\"Ozkan, Ramazan'
'Alaman A\(gar, Ay\,sen'

_publ_section_title
;
 3-Methoxy-2-[(<i>E</i>)-(4-methoxyphenyl)iminomethyl]phenol
;
_journal_coeditor_code DN2646
_journal_issue 2
_journal_name_full 'Acta Crystallographica Section E'
_journal_page_first o343
_journal_page_last o344
_journal_paper_doi 10.1107/S1600536811000596
_journal_volume 67
_journal_year 2011
_chemical_formula_iupac 'C15 H15 N O3'
_chemical_formula_moiety 'C15 H15 N O3'
_chemical_formula_sum 'C15 H15 N O3'
_chemical_formula_weight 257.28
_chemical_name_systematic
;
3-Methoxy-2-[(<i>E</i>)-(4-methoxyphenyl)iminomethyl]phenol
;
_space_group_IT_number 14
_symmetry_cell_setting monoclinic
_symmetry_space_group_name_Hall '-P 2ybc'
_symmetry_space_group_name_H-M 'P 1 21/c 1'
_atom_sites_solution_hydrogens geom
_atom_sites_solution_primary direct
_atom_sites_solution_secondary difmap
_audit_creation_method SHELXL-97
_cell_angle_alpha 90.00
_cell_angle_beta 96.398(9)
_cell_angle_gamma 90.00
_cell_formula_units_Z 4
_cell_length_a 14.2658(8)
_cell_length_b 14.1553(11)
_cell_length_c 6.5893(17)
_cell_measurement_reflns_used 12079
_cell_measurement_temperature 293(2)
_cell_measurement_theta_max 27.19
_cell_measurement_theta_min 1.44
_cell_volume 1322.3(4)
_computing_cell_refinement 'X-AREA (Stoe, 2002)'
_computing_data_collection 'X-AREA (Stoe, 2002)'
_computing_data_reduction 'X-RED32 (Stoe, 2002)'
_computing_molecular_graphics
;
ORTEPIII (Burnett & Johnson, 1996), ORTEP-3 for Windows (Farrugia,
1997) and
PLATON (Spek, 2009)
;
_computing_publication_material 'SHELXL97 (Sheldrick, 2008)'
_computing_structure_refinement 'SHELXL97 (Sheldrick, 2008)'
_computing_structure_solution 'SHELXS97 (Sheldrick, 2008)'
_diffrn_ambient_temperature 293(2)
_diffrn_detector_area_resol_mean 6.67
_diffrn_measured_fraction_theta_full 0.995
_diffrn_measured_fraction_theta_max 0.995
_diffrn_measurement_device_type 'Stoe IPDS 2'
_diffrn_measurement_method '\f scan rotation method'
_diffrn_radiation_monochromator graphite
_diffrn_radiation_source 'fine-focus sealed tube'
_diffrn_radiation_type MoK\a
_diffrn_radiation_wavelength 0.71073
_diffrn_reflns_av_R_equivalents 0.0324
_diffrn_reflns_av_sigmaI/netI 0.0318
_diffrn_reflns_limit_h_max 17
_diffrn_reflns_limit_h_min -16
_diffrn_reflns_limit_k_max 17
_diffrn_reflns_limit_k_min -17
_diffrn_reflns_limit_l_max 6
_diffrn_reflns_limit_l_min -8
_diffrn_reflns_number 7244
_diffrn_reflns_theta_full 26.00
_diffrn_reflns_theta_max 26.00
_diffrn_reflns_theta_min 1.44
_exptl_absorpt_coefficient_mu 0.090
_exptl_absorpt_correction_T_max 0.9972
_exptl_absorpt_correction_T_min 0.9909
_exptl_absorpt_correction_type integration
_exptl_absorpt_process_details '(X-RED32; Stoe, 2002)'
_exptl_crystal_colour brown
_exptl_crystal_density_diffrn 1.292
_exptl_crystal_density_method 'not measured'
_exptl_crystal_description prism
_exptl_crystal_F_000 544
_exptl_crystal_size_max 0.650
_exptl_crystal_size_mid 0.323
_exptl_crystal_size_min 0.140
_refine_diff_density_max 0.109
_refine_diff_density_min -0.185
_refine_ls_extinction_method none
_refine_ls_goodness_of_fit_ref 1.038
_refine_ls_hydrogen_treatment constr
_refine_ls_matrix_type full
_refine_ls_number_parameters 172
_refine_ls_number_reflns 2585
_refine_ls_number_restraints 0
_refine_ls_restrained_S_all 1.038
_refine_ls_R_factor_all 0.0992
_refine_ls_R_factor_gt 0.0533
_refine_ls_shift/su_max 0.000
_refine_ls_shift/su_mean 0.000
_refine_ls_structure_factor_coef Fsqd
_refine_ls_weighting_details 'calc w=1/[\s^2^(Fo^2^)+(0.0524P)^2^+0.1038P] where P=(Fo^2^+2Fc^2^)/3'
_refine_ls_weighting_scheme calc
_refine_ls_wR_factor_gt 0.1067
_refine_ls_wR_factor_ref 0.1218
_reflns_number_gt 1622
_reflns_number_total 2585
_reflns_threshold_expression I>2\s(I)
_cod_data_source_file dn2646.cif
_cod_data_source_block I
_cod_original_sg_symbol_H-M 'P 21/c'
_cod_database_code 2229025
_cod_database_fobs_code 2229025

loop_
_symmetry_equiv_pos_as_xyz
'x, y, z'
'-x, y+1/2, -z+1/2'
'-x, -y, -z'
'x, -y-1/2, z-1/2'

loop_
_atom_site_type_symbol
_atom_site_label
_atom_site_fract_x
_atom_site_fract_y
_atom_site_fract_z
_atom_site_U_iso_or_equiv
_atom_site_adp_type
_atom_site_calc_flag
_atom_site_refinement_flags
_atom_site_occupancy
_atom_site_disorder_assembly
_atom_site_disorder_group
C C1 0.20529(13) 0.11619(13) 0.4013(3) 0.0443(5) Uani d . 1 . .
C C2 0.29338(14) 0.10131(14) 0.3295(3) 0.0483(5) Uani d . 1 . .
H H2 0.2959 0.0793 0.1972 0.058 Uiso calc R 1 . .
C C3 0.37566(14) 0.11898(15) 0.4526(3) 0.0516(5) Uani d . 1 . .
C C4 0.37125(16) 0.15062(15) 0.6515(3) 0.0548(6) Uani d . 1 . .
H H4 0.4268 0.1626 0.7353 0.066 Uiso calc R 1 . .
C C5 0.28635(16) 0.16440(15) 0.7254(3) 0.0542(6) Uani d . 1 . .
H H5 0.2848 0.1854 0.8588 0.065 Uiso calc R 1 . .
C C6 0.20294(15) 0.14735(14) 0.6034(3) 0.0479(5) Uani d . 1 . .
C C7 0.11923(14) 0.10451(13) 0.2639(3) 0.0481(5) Uani d . 1 . .
H H7 0.1229 0.0900 0.1274 0.058 Uiso calc R 1 . .
C C8 -0.04619(13) 0.11307(14) 0.1930(3) 0.0459(5) Uani d . 1 . .
C C9 -0.12676(15) 0.07751(15) 0.2668(4) 0.0544(6) Uani d . 1 . .
H H9 -0.1226 0.0522 0.3977 0.065 Uiso calc R 1 . .
C C10 -0.21198(15) 0.07926(15) 0.1495(4) 0.0553(6) Uani d . 1 . .
H H10 -0.2648 0.0535 0.1995 0.066 Uiso calc R 1 . .
C C11 -0.22005(14) 0.11941(14) -0.0446(4) 0.0512(5) Uani d . 1 . .
C C12 -0.14058(15) 0.15559(16) -0.1200(4) 0.0561(6) Uani d . 1 . .
H H12 -0.1452 0.1823 -0.2497 0.067 Uiso calc R 1 . .
C C13 -0.05435(15) 0.15172(15) -0.0012(3) 0.0537(6) Uani d . 1 . .
H H13 -0.0010 0.1755 -0.0526 0.064 Uiso calc R 1 . .
C C14 -0.3216(2) 0.1629(2) -0.3428(5) 0.0908(9) Uani d . 1 . .
H H14A -0.3868 0.1590 -0.3970 0.136 Uiso calc R 1 . .
H H14B -0.2837 0.1297 -0.4310 0.136 Uiso calc R 1 . .
H H14C -0.3026 0.2280 -0.3338 0.136 Uiso calc R 1 . .
C C15 0.47450(18) 0.0772(2) 0.1985(4) 0.0881(9) Uani d . 1 . .
H H15A 0.5402 0.0742 0.1795 0.132 Uiso calc R 1 . .
H H15B 0.4427 0.1196 0.1000 0.132 Uiso calc R 1 . .
H H15C 0.4472 0.0153 0.1810 0.132 Uiso calc R 1 . .
N N1 0.03849(12) 0.11390(12) 0.3283(3) 0.0496(4) Uani d . 1 . .
O O1 0.46496(10) 0.10987(13) 0.3953(3) 0.0752(5) Uani d . 1 . .
O O2 0.12069(11) 0.16290(11) 0.6830(2) 0.0636(5) Uani d . 1 . .
H H2A 0.0763 0.1500 0.5975 0.095 Uiso calc R 1 . .
O O3 -0.30930(10) 0.12168(12) -0.1453(3) 0.0662(5) Uani d . 1 . .

loop_
_atom_site_aniso_label
_atom_site_aniso_U_11
_atom_site_aniso_U_22
_atom_site_aniso_U_33
_atom_site_aniso_U_12
_atom_site_aniso_U_13
_atom_site_aniso_U_23
C1 0.0417(11) 0.0426(10) 0.0480(12) -0.0004(9) 0.0020(9) -0.0004(9)
C2 0.0481(12) 0.0525(12) 0.0439(12) 0.0043(9) 0.0032(10) -0.0031(9)
C3 0.0418(11) 0.0593(12) 0.0524(13) 0.0040(10) 0.0000(10) 0.0011(10)
C4 0.0537(14) 0.0603(13) 0.0475(13) -0.0011(10) -0.0073(11) -0.0002(10)
C5 0.0630(15) 0.0575(13) 0.0412(12) 0.0010(10) 0.0017(11) -0.0042(10)
C6 0.0494(13) 0.0472(11) 0.0487(13) 0.0010(9) 0.0117(10) 0.0013(9)
C7 0.0468(12) 0.0484(11) 0.0494(12) 0.0000(9) 0.0059(10) -0.0025(9)
C8 0.0401(11) 0.0430(11) 0.0551(13) -0.0016(9) 0.0075(10) -0.0027(9)
C9 0.0480(13) 0.0570(13) 0.0586(14) -0.0036(10) 0.0080(11) 0.0085(11)
C10 0.0406(12) 0.0562(13) 0.0706(15) -0.0078(10) 0.0127(11) 0.0063(11)
C11 0.0404(11) 0.0493(11) 0.0632(14) -0.0021(9) 0.0025(10) -0.0071(11)
C12 0.0519(13) 0.0645(14) 0.0516(13) -0.0045(10) 0.0046(11) 0.0036(10)
C13 0.0402(12) 0.0667(13) 0.0548(14) -0.0061(10) 0.0086(10) 0.0042(11)
C14 0.0623(17) 0.125(3) 0.079(2) -0.0102(16) -0.0186(15) 0.0173(18)
C15 0.0519(15) 0.142(3) 0.0722(18) 0.0053(15) 0.0146(14) -0.0252(18)
N1 0.0409(10) 0.0518(10) 0.0561(11) -0.0028(8) 0.0057(8) 0.0023(8)
O1 0.0402(9) 0.1206(15) 0.0637(11) 0.0052(9) 0.0009(8) -0.0167(10)
O2 0.0557(9) 0.0812(11) 0.0560(10) 0.0037(8) 0.0157(8) -0.0081(8)
O3 0.0417(9) 0.0795(11) 0.0749(11) -0.0074(7) -0.0055(8) 0.0016(9)

loop_
_atom_type_symbol
_atom_type_description
_atom_type_scat_dispersion_real
_atom_type_scat_dispersion_imag
_atom_type_scat_source
C C 0.0033 0.0016 'International Tables Vol C Tables 4.2.6.8 and 6.1.1.4'
H H 0.0000 0.0000 'International Tables Vol C Tables 4.2.6.8 and 6.1.1.4'
N N 0.0061 0.0033 'International Tables Vol C Tables 4.2.6.8 and 6.1.1.4'
O O 0.0106 0.0060 'International Tables Vol C Tables 4.2.6.8 and 6.1.1.4'

loop_
_geom_angle_atom_site_label_1
_geom_angle_atom_site_label_2
_geom_angle_atom_site_label_3
_geom_angle_site_symmetry_1
_geom_angle_site_symmetry_3
_geom_angle
_geom_angle_publ_flag
C6 C1 C2 . . 118.79(19) ?
C6 C1 C7 . . 121.21(19) ?
C2 C1 C7 . . 119.91(19) ?
C3 C2 C1 . . 120.7(2) ?
C3 C2 H2 . . 119.6 ?
C1 C2 H2 . . 119.6 ?
C2 C3 O1 . . 125.3(2) ?
C2 C3 C4 . . 119.3(2) ?
O1 C3 C4 . . 115.40(19) ?
C5 C4 C3 . . 121.0(2) ?
C5 C4 H4 . . 119.5 ?
C3 C4 H4 . . 119.5 ?
C4 C5 C6 . . 120.4(2) ?
C4 C5 H5 . . 119.8 ?
C6 C5 H5 . . 119.8 ?
O2 C6 C5 . . 118.21(18) ?
O2 C6 C1 . . 122.03(19) ?
C5 C6 C1 . . 119.75(19) ?
N1 C7 C1 . . 120.8(2) ?
N1 C7 H7 . . 119.6 ?
C1 C7 H7 . . 119.6 ?
C13 C8 C9 . . 118.6(2) ?
C13 C8 N1 . . 123.71(18) ?
C9 C8 N1 . . 117.54(19) ?
C10 C9 C8 . . 120.9(2) ?
C10 C9 H9 . . 119.6 ?
C8 C9 H9 . . 119.6 ?
C9 C10 C11 . . 120.29(19) ?
C9 C10 H10 . . 119.9 ?
C11 C10 H10 . . 119.9 ?
O3 C11 C12 . . 124.9(2) ?
O3 C11 C10 . . 115.58(18) ?
C12 C11 C10 . . 119.5(2) ?
C13 C12 C11 . . 119.6(2) ?
C13 C12 H12 . . 120.2 ?
C11 C12 H12 . . 120.2 ?
C12 C13 C8 . . 121.1(2) ?
C12 C13 H13 . . 119.5 ?
C8 C13 H13 . . 119.5 ?
O3 C14 H14A . . 109.5 ?
O3 C14 H14B . . 109.5 ?
H14A C14 H14B . . 109.5 ?
O3 C14 H14C . . 109.5 ?
H14A C14 H14C . . 109.5 ?
H14B C14 H14C . . 109.5 ?
O1 C15 H15A . . 109.5 ?
O1 C15 H15B . . 109.5 ?
H15A C15 H15B . . 109.5 ?
O1 C15 H15C . . 109.5 ?
H15A C15 H15C . . 109.5 ?
H15B C15 H15C . . 109.5 ?
C7 N1 C8 . . 121.78(19) ?
C3 O1 C15 . . 118.36(18) ?
C6 O2 H2A . . 109.5 ?
C11 O3 C14 . . 117.85(19) ?

loop_
_geom_bond_atom_site_label_1
_geom_bond_atom_site_label_2
_geom_bond_site_symmetry_2
_geom_bond_distance
_geom_bond_publ_flag
C1 C6 . 1.407(3) ?
C1 C2 . 1.407(3) ?
C1 C7 . 1.451(3) ?
C2 C3 . 1.373(3) ?
C2 H2 . 0.9300 ?
C3 O1 . 1.375(3) ?
C3 C4 . 1.393(3) ?
C4 C5 . 1.369(3) ?
C4 H4 . 0.9300 ?
C5 C6 . 1.381(3) ?
C5 H5 . 0.9300 ?
C6 O2 . 1.356(2) ?
C7 N1 . 1.278(3) ?
C7 H7 . 0.9300 ?
C8 C13 . 1.385(3) ?
C8 C9 . 1.391(3) ?
C8 N1 . 1.419(2) ?
C9 C10 . 1.366(3) ?
C9 H9 . 0.9300 ?
C10 C11 . 1.393(3) ?
C10 H10 . 0.9300 ?
C11 O3 . 1.369(2) ?
C11 C12 . 1.386(3) ?
C12 C13 . 1.384(3) ?
C12 H12 . 0.9300 ?
C13 H13 . 0.9300 ?
C14 O3 . 1.419(3) ?
C14 H14A . 0.9600 ?
C14 H14B . 0.9600 ?
C14 H14C . 0.9600 ?
C15 O1 . 1.397(3) ?
C15 H15A . 0.9600 ?
C15 H15B . 0.9600 ?
C15 H15C . 0.9600 ?
O2 H2A . 0.8200 ?

loop_
_geom_hbond_atom_site_label_D
_geom_hbond_atom_site_label_H
_geom_hbond_atom_site_label_A
_geom_hbond_site_symmetry_A
_geom_hbond_distance_DH
_geom_hbond_distance_HA
_geom_hbond_distance_DA
_geom_hbond_angle_DHA
C13 H13 O2 1_554 0.93 2.60 3.428(3) 149
C14 H14A O1 1_454 0.96 2.49 3.412(3) 162
O2 H2A N1 . 0.82 1.87 2.590(2) 146
C5 H5 Cg1 4_555 0.93 2.80 3.486(2) 132

loop_
_geom_torsion_atom_site_label_1
_geom_torsion_atom_site_label_2
_geom_torsion_atom_site_label_3
_geom_torsion_atom_site_label_4
_geom_torsion_site_symmetry_1
_geom_torsion_site_symmetry_2
_geom_torsion_site_symmetry_3
_geom_torsion_site_symmetry_4
_geom_torsion
_geom_torsion_publ_flag
C6 C1 C2 C3 . . . . -1.5(3) ?
C7 C1 C2 C3 . . . . 175.00(19) ?
C1 C2 C3 O1 . . . . -177.7(2) ?
C1 C2 C3 C4 . . . . 1.0(3) ?
C2 C3 C4 C5 . . . . -0.1(3) ?
O1 C3 C4 C5 . . . . 178.7(2) ?
C3 C4 C5 C6 . . . . -0.2(3) ?
C4 C5 C6 O2 . . . . -179.4(2) ?
C4 C5 C6 C1 . . . . -0.4(3) ?
C2 C1 C6 O2 . . . . -179.81(18) ?
C7 C1 C6 O2 . . . . 3.7(3) ?
C2 C1 C6 C5 . . . . 1.2(3) ?
C7 C1 C6 C5 . . . . -175.24(19) ?
C6 C1 C7 N1 . . . . -6.4(3) ?
C2 C1 C7 N1 . . . . 177.11(18) ?
C13 C8 C9 C10 . . . . 1.0(3) ?
N1 C8 C9 C10 . . . . 176.32(19) ?
C8 C9 C10 C11 . . . . -1.9(3) ?
C9 C10 C11 O3 . . . . -176.91(19) ?
C9 C10 C11 C12 . . . . 1.5(3) ?
O3 C11 C12 C13 . . . . 178.0(2) ?
C10 C11 C12 C13 . . . . -0.3(3) ?
C11 C12 C13 C8 . . . . -0.6(3) ?
C9 C8 C13 C12 . . . . 0.3(3) ?
N1 C8 C13 C12 . . . . -174.7(2) ?
C1 C7 N1 C8 . . . . 172.99(18) ?
C13 C8 N1 C7 . . . . -36.1(3) ?
C9 C8 N1 C7 . . . . 148.9(2) ?
C2 C3 O1 C15 . . . . -2.2(4) ?
C4 C3 O1 C15 . . . . 179.1(2) ?
C12 C11 O3 C14 . . . . 0.9(3) ?
C10 C11 O3 C14 . . . . 179.2(2) ?

loop_
_cod_related_entry_id
_cod_related_entry_database
_cod_related_entry_code
1 ChemSpider 21522883
